data_2243183
loop_
_publ_author_name
'Abu-Zaied, Mamdouh A.'
'Elgemeie, Galal H.'
'Jones, Peter G.'

_publ_section_title
;
 Crystal structure of
 4,6-dimethyl-2-[(2,3,4,6-tetra-<i>O</i>-acetyl-\b-<small>D</small>-galactopyranosyl)sulfanyl]pyrimidine
;
_journal_coeditor_code HB7861
_journal_issue 12
_journal_name_full 'Acta Crystallographica Section E'
_journal_page_first 1820
_journal_page_last 1823
_journal_paper_doi 10.1107/S205698901901449X
_journal_volume 75
_journal_year 2019
_chemical_absolute_configuration ad
_chemical_formula_iupac 'C20 H26 N2 O9 S'
_chemical_formula_moiety 'C20 H26 N2 O9 S'
_chemical_formula_sum 'C20 H26 N2 O9 S'
_chemical_formula_weight 470.49
_chemical_name_systematic 4,6-Dimethyl-2-[(2,3,4,6-tetra-<i>O</i>-acetyl-\b-<i>D</i>-galactopyranosyl)sulfanyl]pyrimidine
_space_group_crystal_system monoclinic
_space_group_IT_number 4
_space_group_name_Hall 'P 2yb'
_space_group_name_H-M_alt 'P 1 21 1'
_atom_sites_solution_hydrogens geom
_atom_sites_solution_primary direct
_atom_sites_solution_secondary difmap
_audit_creation_method SHELXL-2017/1
_cell_angle_alpha 90
_cell_angle_beta 91.3762(16)
_cell_angle_gamma 90
_cell_formula_units_Z 2
_cell_length_a 11.4868(2)
_cell_length_b 8.6444(2)
_cell_length_c 11.5561(2)
_cell_measurement_reflns_used 34705
_cell_measurement_temperature 100(2)
_cell_measurement_theta_max 31.8870
_cell_measurement_theta_min 2.5140
_cell_volume 1147.15(4)
_computing_cell_refinement
;
CrysAlis PRO (Rigaku OD, 2015)
;
_computing_data_collection
;
CrysAlis PRO (Rigaku OD, 2015)
;
_computing_data_reduction
;
CrysAlis PRO (Rigaku OD, 2015)
;
_computing_molecular_graphics
;
XP (Siemens, 1994)
;
_computing_publication_material
;
SHELXL2017 (Sheldrick, 2015)
;
_computing_structure_refinement
;
SHELXL2017 (Sheldrick, 2015)
;
_computing_structure_solution
;
SHELXS97 (Sheldrick, 2008)
;
_diffrn_ambient_temperature 100(2)
_diffrn_detector_area_resol_mean 16.1419
_diffrn_measured_fraction_theta_full 0.998
_diffrn_measured_fraction_theta_max 0.953
_diffrn_measurement_device_type 'Oxford Diffraction Xcalibur Eos'
_diffrn_measurement_method \w-scan
_diffrn_radiation_type MoK\a
_diffrn_radiation_wavelength 0.71073
_diffrn_reflns_av_R_equivalents 0.0335
_diffrn_reflns_av_unetI/netI 0.0165
_diffrn_reflns_limit_h_max 17
_diffrn_reflns_limit_h_min -16
_diffrn_reflns_limit_k_max 12
_diffrn_reflns_limit_k_min -13
_diffrn_reflns_limit_l_max 17
_diffrn_reflns_limit_l_min -17
_diffrn_reflns_number 107162
_diffrn_reflns_theta_full 31.500
_diffrn_reflns_theta_max 32.573
_diffrn_reflns_theta_min 2.471
_diffrn_source 'fine-focus sealed X-ray tube'
_exptl_absorpt_coefficient_mu 0.194
_exptl_absorpt_correction_T_max 1.00000
_exptl_absorpt_correction_T_min 0.89633
_exptl_absorpt_correction_type multi-scan
_exptl_absorpt_process_details
;
(CrysAlis PRO; Rigaku OD, 2015)
;
_exptl_crystal_colour colourless
_exptl_crystal_density_diffrn 1.362
_exptl_crystal_density_method 'not measured'
_exptl_crystal_description plate
_exptl_crystal_F_000 496
_exptl_crystal_size_max 0.40
_exptl_crystal_size_mid 0.40
_exptl_crystal_size_min 0.08
_refine_diff_density_max 0.336
_refine_diff_density_min -0.211
_refine_ls_abs_structure_details
;
Flack <i>x</i> determined using 3355 quotients [(I+)-(I-)]/[(I+)+(I-)]
(Parsons <i>et al.</i>,  2013)
;
_refine_ls_abs_structure_Flack -0.003(11)
_refine_ls_extinction_method none
_refine_ls_goodness_of_fit_ref 1.040
_refine_ls_hydrogen_treatment constr
_refine_ls_matrix_type full
_refine_ls_number_parameters 295
_refine_ls_number_reflns 7825
_refine_ls_number_restraints 1
_refine_ls_restrained_S_all 1.040
_refine_ls_R_factor_all 0.0301
_refine_ls_R_factor_gt 0.0281
_refine_ls_shift/su_max 0.003
_refine_ls_shift/su_mean 0.000
_refine_ls_structure_factor_coef Fsqd
_refine_ls_weighting_details 'w=1/[\s^2^(Fo^2^)+(0.0448P)^2^+0.1562P] where P=(Fo^2^+2Fc^2^)/3'
_refine_ls_weighting_scheme calc
_refine_ls_wR_factor_gt 0.0716
_refine_ls_wR_factor_ref 0.0728
_reflns_number_gt 7530
_reflns_number_total 7825
_reflns_threshold_expression 'I > 2\s(I)'
_cod_data_source_file hb7861sup1.cif
_cod_data_source_block I
_cod_original_cell_volume 1147.14(4)
_cod_original_sg_symbol_H-M 'P 21'
_cod_database_code 2243183
_shelx_space_group_comment
;
The symmetry employed for this shelxl refinement is uniquely defined
by the following loop, which should always be used as a source of
symmetry information in preference to the above space-group names.
They are only intended as comments.
;
_shelx_estimated_absorpt_t_min 0.927
_shelx_estimated_absorpt_t_max 0.985

loop_
_space_group_symop_operation_xyz
'x, y, z'
'-x, y+1/2, -z'

loop_
_atom_site_type_symbol
_atom_site_label
_atom_site_fract_x
_atom_site_fract_y
_atom_site_fract_z
_atom_site_U_iso_or_equiv
_atom_site_adp_type
_atom_site_calc_flag
_atom_site_occupancy
S S1 0.31717(3) 0.37712(4) 0.52391(3) 0.01490(7) Uani d 1
C C1 0.20586(11) 0.24276(15) 0.55326(12) 0.0142(2) Uani d 1
N N2 0.19449(10) 0.18868(14) 0.65991(10) 0.0157(2) Uani d 1
C C3 0.10603(12) 0.08858(17) 0.67531(12) 0.0172(2) Uani d 1
C C4 0.03201(12) 0.04670(18) 0.58372(14) 0.0206(3) Uani d 1
H H4 -0.030920 -0.022627 0.594791 0.025 Uiso calc 1
C C5 0.05295(11) 0.10958(19) 0.47507(13) 0.0199(3) Uani d 1
N N6 0.14080(10) 0.20913(15) 0.45864(10) 0.0171(2) Uani d 1
C C7 0.09350(14) 0.0274(2) 0.79576(14) 0.0245(3) Uani d 1
H H7A 0.168605 -0.013057 0.824151 0.037 Uiso calc 1
H H7B 0.035507 -0.055784 0.795217 0.037 Uiso calc 1
H H7C 0.068210 0.110957 0.846639 0.037 Uiso calc 1
C C8 -0.02150(15) 0.0695(3) 0.37087(15) 0.0321(4) Uani d 1
H H8A -0.006740 0.143333 0.308590 0.048 Uiso calc 1
H H8B -0.103788 0.074109 0.391103 0.048 Uiso calc 1
H H8C -0.002582 -0.035284 0.344863 0.048 Uiso calc 1
C C11 0.36873(11) 0.41461(15) 0.66971(11) 0.0131(2) Uani d 1
H H11 0.375290 0.314664 0.712943 0.016 Uiso calc 1
C C12 0.48727(11) 0.49574(15) 0.67193(11) 0.0128(2) Uani d 1
H H12 0.483420 0.593888 0.626193 0.015 Uiso calc 1
C C13 0.52391(10) 0.52856(15) 0.79714(11) 0.0126(2) Uani d 1
H H13 0.543513 0.428968 0.837101 0.015 Uiso calc 1
C C14 0.42901(11) 0.61209(15) 0.86310(10) 0.0125(2) Uani d 1
H H14 0.450359 0.615925 0.947450 0.015 Uiso calc 1
C C15 0.31396(11) 0.52721(16) 0.84512(11) 0.0134(2) Uani d 1
H H15 0.320387 0.421966 0.880626 0.016 Uiso calc 1
C C16 0.21073(12) 0.61091(19) 0.89541(11) 0.0182(2) Uani d 1
H H16A 0.199582 0.712822 0.857662 0.022 Uiso calc 1
H H16B 0.138732 0.549329 0.883778 0.022 Uiso calc 1
C C17 0.60600(13) 0.42066(17) 0.51651(12) 0.0189(3) Uani d 1
C C18 0.70211(15) 0.3144(2) 0.48332(15) 0.0268(3) Uani d 1
H H18A 0.701248 0.301910 0.399020 0.040 Uiso calc 1
H H18B 0.691163 0.213438 0.520012 0.040 Uiso calc 1
H H18C 0.777016 0.358241 0.509150 0.040 Uiso calc 1
C C19 0.70586(11) 0.60977(19) 0.88007(12) 0.0195(3) Uani d 1
C C20 0.80074(13) 0.7270(2) 0.86755(15) 0.0289(3) Uani d 1
H H20A 0.777357 0.824463 0.903511 0.043 Uiso calc 1
H H20B 0.814694 0.744261 0.785231 0.043 Uiso calc 1
H H20C 0.872252 0.688885 0.905729 0.043 Uiso calc 1
C C21 0.47753(11) 0.87850(18) 0.87510(11) 0.0161(2) Uani d 1
C C22 0.46064(15) 1.03358(18) 0.81936(13) 0.0229(3) Uani d 1
H H22A 0.484169 1.114920 0.874164 0.034 Uiso calc 1
H H22B 0.378397 1.047057 0.797118 0.034 Uiso calc 1
H H22C 0.508294 1.040209 0.750322 0.034 Uiso calc 1
C C23 0.15859(13) 0.71433(19) 1.07533(13) 0.0219(3) Uani d 1
C C24 0.19319(16) 0.7243(3) 1.20142(14) 0.0306(4) Uani d 1
H H24A 0.135476 0.785614 1.242427 0.046 Uiso calc 1
H H24B 0.269721 0.773711 1.209540 0.046 Uiso calc 1
H H24C 0.196923 0.619929 1.234481 0.046 Uiso calc 1
O O1 0.28647(8) 0.51166(12) 0.72429(8) 0.01402(17) Uani d 1
O O2 0.57416(8) 0.39412(12) 0.62726(8) 0.01502(18) Uani d 1
O O3 0.62667(8) 0.62251(13) 0.79139(8) 0.01642(18) Uani d 1
O O4 0.41523(8) 0.76733(12) 0.81822(8) 0.01450(18) Uani d 1
O O5 0.23709(9) 0.63008(14) 1.01710(9) 0.0198(2) Uani d 1
O O6 0.56194(12) 0.51912(15) 0.45620(10) 0.0278(2) Uani d 1
O O7 0.69797(10) 0.51640(16) 0.95647(10) 0.0266(2) Uani d 1
O O8 0.53897(9) 0.85198(13) 0.95903(9) 0.0201(2) Uani d 1
O O9 0.07262(10) 0.76925(17) 1.03075(11) 0.0295(3) Uani d 1

loop_
_atom_site_aniso_label
_atom_site_aniso_U_11
_atom_site_aniso_U_22
_atom_site_aniso_U_33
_atom_site_aniso_U_12
_atom_site_aniso_U_13
_atom_site_aniso_U_23
S1 0.01701(13) 0.01501(14) 0.01247(12) -0.00376(11) -0.00397(9) -0.00027(11)
C1 0.0126(5) 0.0123(6) 0.0177(5) 0.0001(4) -0.0024(4) -0.0023(4)
N2 0.0156(5) 0.0138(5) 0.0176(5) 0.0000(4) -0.0019(4) 0.0000(4)
C3 0.0151(5) 0.0148(6) 0.0218(6) 0.0007(4) 0.0013(4) 0.0003(5)
C4 0.0143(5) 0.0210(7) 0.0265(7) -0.0033(5) -0.0001(5) -0.0024(5)
C5 0.0136(5) 0.0224(7) 0.0235(6) -0.0022(5) -0.0030(5) -0.0043(5)
N6 0.0144(5) 0.0191(6) 0.0177(5) -0.0013(4) -0.0037(4) -0.0033(4)
C7 0.0223(6) 0.0257(8) 0.0257(7) -0.0023(6) 0.0014(5) 0.0072(6)
C8 0.0232(7) 0.0468(11) 0.0260(7) -0.0135(7) -0.0066(6) -0.0073(7)
C11 0.0139(5) 0.0129(6) 0.0123(5) -0.0003(4) -0.0036(4) -0.0004(4)
C12 0.0139(5) 0.0126(6) 0.0120(5) -0.0005(4) -0.0026(4) -0.0009(4)
C13 0.0118(5) 0.0136(6) 0.0122(5) -0.0016(4) -0.0029(4) -0.0008(4)
C14 0.0142(5) 0.0118(5) 0.0114(5) 0.0002(4) -0.0031(4) 0.0011(4)
C15 0.0139(5) 0.0149(6) 0.0112(5) 0.0009(4) -0.0027(4) 0.0009(4)
C16 0.0159(5) 0.0242(7) 0.0142(5) 0.0030(5) -0.0017(4) -0.0005(5)
C17 0.0222(6) 0.0199(7) 0.0148(5) -0.0085(5) 0.0028(4) -0.0051(5)
C18 0.0255(7) 0.0288(8) 0.0266(7) -0.0049(6) 0.0080(6) -0.0112(6)
C19 0.0132(5) 0.0263(7) 0.0188(6) 0.0007(5) -0.0036(4) -0.0079(5)
C20 0.0169(6) 0.0392(10) 0.0303(8) -0.0094(6) -0.0020(5) -0.0098(7)
C21 0.0202(5) 0.0137(6) 0.0142(5) -0.0009(5) -0.0014(4) -0.0028(5)
C22 0.0356(8) 0.0137(6) 0.0189(6) -0.0028(6) -0.0062(5) 0.0010(5)
C23 0.0187(6) 0.0250(7) 0.0221(6) -0.0031(5) 0.0056(5) -0.0031(5)
C24 0.0286(7) 0.0445(11) 0.0189(7) -0.0026(7) 0.0045(6) -0.0080(7)
O1 0.0138(4) 0.0156(4) 0.0125(4) 0.0015(3) -0.0042(3) -0.0007(3)
O2 0.0156(4) 0.0163(5) 0.0131(4) -0.0001(3) 0.0001(3) -0.0018(3)
O3 0.0141(4) 0.0201(5) 0.0149(4) -0.0046(4) -0.0029(3) -0.0025(4)
O4 0.0195(4) 0.0108(4) 0.0129(4) -0.0004(3) -0.0055(3) 0.0005(3)
O5 0.0183(4) 0.0270(6) 0.0142(4) 0.0031(4) -0.0005(3) -0.0020(4)
O6 0.0396(6) 0.0273(6) 0.0167(5) -0.0032(5) 0.0034(4) 0.0030(4)
O7 0.0231(5) 0.0330(7) 0.0233(5) 0.0017(5) -0.0102(4) 0.0011(5)
O8 0.0243(5) 0.0184(5) 0.0173(4) 0.0006(4) -0.0076(4) -0.0046(4)
O9 0.0207(5) 0.0371(7) 0.0310(6) 0.0060(5) 0.0038(4) -0.0013(5)

loop_
_atom_type_symbol
_atom_type_description
_atom_type_scat_dispersion_real
_atom_type_scat_dispersion_imag
_atom_type_scat_source
C C 0.0033 0.0016 'International Tables Vol C Tables 4.2.6.8 and 6.1.1.4'
H H 0.0000 0.0000 'International Tables Vol C Tables 4.2.6.8 and 6.1.1.4'
N N 0.0061 0.0033 'International Tables Vol C Tables 4.2.6.8 and 6.1.1.4'
O O 0.0106 0.0060 'International Tables Vol C Tables 4.2.6.8 and 6.1.1.4'
S S 0.1246 0.1234 'International Tables Vol C Tables 4.2.6.8 and 6.1.1.4'

loop_
_geom_angle_atom_site_label_1
_geom_angle_atom_site_label_2
_geom_angle_atom_site_label_3
_geom_angle
C1 S1 C11 99.32(6)
N2 C1 N6 127.96(13)
N2 C1 S1 119.85(10)
N6 C1 S1 112.19(10)
C1 N2 C3 116.07(12)
N2 C3 C4 121.02(13)
N2 C3 C7 115.98(13)
C4 C3 C7 123.00(13)
C3 C4 C5 117.95(13)
N6 C5 C4 121.56(13)
N6 C5 C8 116.76(14)
C4 C5 C8 121.68(14)
C1 N6 C5 115.43(12)
O1 C11 C12 108.80(10)
O1 C11 S1 108.29(8)
C12 C11 S1 111.73(9)
O2 C12 C13 106.07(10)
O2 C12 C11 109.85(10)
C13 C12 C11 109.05(10)
O3 C13 C12 105.66(10)
O3 C13 C14 110.69(10)
C12 C13 C14 112.20(10)
O4 C14 C15 108.14(10)
O4 C14 C13 109.47(10)
C15 C14 C13 109.39(10)
O1 C15 C16 105.22(10)
O1 C15 C14 110.44(10)
C16 C15 C14 113.71(11)
O5 C16 C15 106.32(10)
O6 C17 O2 123.07(14)
O6 C17 C18 126.10(14)
O2 C17 C18 110.82(13)
O7 C19 O3 123.23(13)
O7 C19 C20 126.41(14)
O3 C19 C20 110.37(13)
O8 C21 O4 123.04(13)
O8 C21 C22 125.63(13)
O4 C21 C22 111.33(11)
O9 C23 O5 123.46(14)
O9 C23 C24 126.07(15)
O5 C23 C24 110.45(14)
C11 O1 C15 110.79(9)
C17 O2 C12 116.15(11)
C19 O3 C13 117.11(11)
C21 O4 C14 115.54(10)
C23 O5 C16 114.90(11)
C3 C4 H4 121.0
C5 C4 H4 121.0
C3 C7 H7A 109.5
C3 C7 H7B 109.5
H7A C7 H7B 109.5
C3 C7 H7C 109.5
H7A C7 H7C 109.5
H7B C7 H7C 109.5
C5 C8 H8A 109.5
C5 C8 H8B 109.5
H8A C8 H8B 109.5
C5 C8 H8C 109.5
H8A C8 H8C 109.5
H8B C8 H8C 109.5
O1 C11 H11 109.3
C12 C11 H11 109.3
S1 C11 H11 109.3
O2 C12 H12 110.6
C13 C12 H12 110.6
C11 C12 H12 110.6
O3 C13 H13 109.4
C12 C13 H13 109.4
C14 C13 H13 109.4
O4 C14 H14 109.9
C15 C14 H14 109.9
C13 C14 H14 109.9
O1 C15 H15 109.1
C16 C15 H15 109.1
C14 C15 H15 109.1
O5 C16 H16A 110.5
C15 C16 H16A 110.5
O5 C16 H16B 110.5
C15 C16 H16B 110.5
H16A C16 H16B 108.7
C17 C18 H18A 109.5
C17 C18 H18B 109.5
H18A C18 H18B 109.5
C17 C18 H18C 109.5
H18A C18 H18C 109.5
H18B C18 H18C 109.5
C19 C20 H20A 109.5
C19 C20 H20B 109.5
H20A C20 H20B 109.5
C19 C20 H20C 109.5
H20A C20 H20C 109.5
H20B C20 H20C 109.5
C21 C22 H22A 109.5
C21 C22 H22B 109.5
H22A C22 H22B 109.5
C21 C22 H22C 109.5
H22A C22 H22C 109.5
H22B C22 H22C 109.5
C23 C24 H24A 109.5
C23 C24 H24B 109.5
H24A C24 H24B 109.5
C23 C24 H24C 109.5
H24A C24 H24C 109.5
H24B C24 H24C 109.5

loop_
_geom_bond_atom_site_label_1
_geom_bond_atom_site_label_2
_geom_bond_distance
_geom_bond_publ_flag
S1 C1 1.7662(13) n
S1 C11 1.8018(13) n
C1 N2 1.3275(18) ?
C1 N6 1.3414(17) ?
N2 C3 1.3497(18) ?
C3 C4 1.390(2) ?
C3 C7 1.499(2) ?
C4 C5 1.394(2) ?
C5 N6 1.3432(18) ?
C5 C8 1.501(2) ?
C11 O1 1.4223(15) ?
C11 C12 1.5314(17) ?
C12 O2 1.4349(16) ?
C12 C13 1.5239(17) ?
C13 O3 1.4356(15) ?
C13 C14 1.5267(18) ?
C14 O4 1.4460(16) ?
C14 C15 1.5214(17) ?
C15 O1 1.4305(15) ?
C15 C16 1.5168(19) ?
C16 O5 1.4409(16) ?
C17 O6 1.204(2) ?
C17 O2 1.3591(16) ?
C17 C18 1.493(2) ?
C19 O7 1.201(2) ?
C19 O3 1.3583(16) ?
C19 C20 1.498(2) ?
C21 O8 1.2077(16) ?
C21 O4 1.3584(16) ?
C21 C22 1.498(2) ?
C23 O9 1.201(2) ?
C23 O5 1.3511(18) ?
C23 C24 1.504(2) ?
C4 H4 0.9500 ?
C7 H7A 0.9800 ?
C7 H7B 0.9800 ?
C7 H7C 0.9800 ?
C8 H8A 0.9800 ?
C8 H8B 0.9800 ?
C8 H8C 0.9800 ?
C11 H11 1.0000 ?
C12 H12 1.0000 ?
C13 H13 1.0000 ?
C14 H14 1.0000 ?
C15 H15 1.0000 ?
C16 H16A 0.9900 ?
C16 H16B 0.9900 ?
C18 H18A 0.9800 ?
C18 H18B 0.9800 ?
C18 H18C 0.9800 ?
C20 H20A 0.9800 ?
C20 H20B 0.9800 ?
C20 H20C 0.9800 ?
C22 H22A 0.9800 ?
C22 H22B 0.9800 ?
C22 H22C 0.9800 ?
C24 H24A 0.9800 ?
C24 H24B 0.9800 ?
C24 H24C 0.9800 ?

loop_
_geom_hbond_atom_site_label_D
_geom_hbond_atom_site_label_H
_geom_hbond_atom_site_label_A
_geom_hbond_site_symmetry_A
_geom_hbond_distance_DH
_geom_hbond_distance_HA
_geom_hbond_distance_DA
_geom_hbond_angle_DHA
_geom_hbond_publ_flag
C7 H7C O9 2_547 0.98 2.57 3.495(2) 157 yes
C8 H8B O1 2_546 0.98 2.52 3.2499(18) 131 yes
C13 H13 O8 2_647 1.00 2.65 3.2998(16) 123 yes
C14 H14 O8 2_647 1.00 2.53 3.0626(16) 113 yes
C15 H15 O8 2_647 1.00 2.50 3.1759(16) 124 yes
C18 H18B S1 2_646 0.98 2.95 3.7876(19) 144 yes
C22 H22C O6 2_656 0.98 2.51 3.1911(19) 127 yes

loop_
_geom_torsion_atom_site_label_1
_geom_torsion_atom_site_label_2
_geom_torsion_atom_site_label_3
_geom_torsion_atom_site_label_4
_geom_torsion
_geom_torsion_publ_flag
C11 S1 C1 N2 -7.85(12) ?
C11 S1 C1 N6 171.73(10) ?
N6 C1 N2 C3 -0.6(2) ?
S1 C1 N2 C3 178.90(10) ?
C1 N2 C3 C4 -0.2(2) ?
C1 N2 C3 C7 179.87(13) ?
N2 C3 C4 C5 0.9(2) ?
C7 C3 C4 C5 -179.23(15) ?
C3 C4 C5 N6 -0.8(2) ?
C3 C4 C5 C8 179.22(15) ?
N2 C1 N6 C5 0.7(2) ?
S1 C1 N6 C5 -178.84(10) ?
C4 C5 N6 C1 0.1(2) ?
C8 C5 N6 C1 -179.96(14) ?
C1 S1 C11 O1 -75.17(9) ?
C1 S1 C11 C12 165.01(9) ?
O1 C11 C12 O2 174.55(9) ?
S1 C11 C12 O2 -65.93(12) ?
O1 C11 C12 C13 58.70(13) ?
S1 C11 C12 C13 178.21(9) y
O2 C12 C13 O3 69.45(12) ?
C11 C12 C13 O3 -172.30(10) ?
O2 C12 C13 C14 -169.84(10) ?
C11 C12 C13 C14 -51.59(14) ?
O3 C13 C14 O4 49.20(13) ?
C12 C13 C14 O4 -68.56(13) ?
O3 C13 C14 C15 167.53(10) ?
C12 C13 C14 C15 49.77(14) ?
O4 C14 C15 O1 63.93(13) ?
C13 C14 C15 O1 -55.22(14) ?
O4 C14 C15 C16 -54.09(13) ?
C13 C14 C15 C16 -173.24(11) ?
O1 C15 C16 O5 -179.18(11) ?
C14 C15 C16 O5 -58.19(14) ?
C12 C11 O1 C15 -66.76(12) ?
S1 C11 O1 C15 171.60(8) y
C16 C15 O1 C11 -171.37(11) ?
C14 C15 O1 C11 65.52(13) ?
O6 C17 O2 C12 -2.78(19) ?
C18 C17 O2 C12 176.21(11) y
C13 C12 O2 C17 -140.59(11) ?
C11 C12 O2 C17 101.70(12) ?
O7 C19 O3 C13 6.0(2) ?
C20 C19 O3 C13 -173.83(12) y
C12 C13 O3 C19 -150.10(11) ?
C14 C13 O3 C19 88.21(13) ?
O8 C21 O4 C14 -1.39(18) ?
C22 C21 O4 C14 177.90(11) y
C15 C14 O4 C21 146.97(11) ?
C13 C14 O4 C21 -93.93(12) ?
O9 C23 O5 C16 0.4(2) ?
C24 C23 O5 C16 178.85(13) y
C15 C16 O5 C23 174.82(12) y

_cod_database_fobs_code 2243183
